data_4506242
loop_
_publ_author_name
'Singh, Devendra'
'Baruah, Jubaraj B.'

_publ_section_title
;
 Solid State Assemblies of Cyclic Imides Tethered Hydroxy Benzoic Acids
 with Pyridine and Quinoline: Toward the Formation of Channels and
 Cavities
;
_journal_issue 6
_journal_name_full 'Crystal Growth &amp; Design'
_journal_page_first 3169
_journal_paper_doi 10.1021/cg300342a
_journal_volume 12
_journal_year 2012
_chemical_formula_sum 'C29 H19 N3 O5'
_chemical_formula_weight 489.47
_chemical_name_systematic
; 
 ? 
;
_space_group_IT_number 2
_symmetry_cell_setting triclinic
_symmetry_space_group_name_Hall '-P 1'
_symmetry_space_group_name_H-M 'P -1'
_atom_sites_solution_hydrogens geom
_atom_sites_solution_primary direct
_atom_sites_solution_secondary difmap
_audit_creation_method SHELXL-97
_cell_angle_alpha 66.664(2)
_cell_angle_beta 79.047(2)
_cell_angle_gamma 66.456(2)
_cell_formula_units_Z 2
_cell_length_a 9.5761(4)
_cell_length_b 11.3729(4)
_cell_length_c 12.5759(5)
_cell_measurement_reflns_used 5461
_cell_measurement_temperature 296(2)
_cell_measurement_theta_max 31.88
_cell_measurement_theta_min 2.32
_cell_volume 1152.07(8)
_computing_cell_refinement 'Bruker SMART'
_computing_data_collection 'Bruker SMART'
_computing_data_reduction 'Bruker SAINT'
_computing_molecular_graphics 'Bruker SHELXTL'
_computing_publication_material 'Bruker SHELXTL'
_computing_structure_refinement 'SHELXL-97 (Sheldrick, 1997)'
_computing_structure_solution 'SHELXS-97 (Sheldrick, 1990)'
_diffrn_ambient_temperature 296(2)
_diffrn_measured_fraction_theta_full 0.972
_diffrn_measured_fraction_theta_max 0.972
_diffrn_measurement_device_type 'CCD area detector'
_diffrn_measurement_method 'phi and omega scans'
_diffrn_radiation_monochromator graphite
_diffrn_radiation_source 'fine-focus sealed tube'
_diffrn_radiation_type MoK\a
_diffrn_radiation_wavelength 0.71073
_diffrn_reflns_av_R_equivalents 0.0224
_diffrn_reflns_av_sigmaI/netI 0.0228
_diffrn_reflns_limit_h_max 11
_diffrn_reflns_limit_h_min -11
_diffrn_reflns_limit_k_max 13
_diffrn_reflns_limit_k_min -13
_diffrn_reflns_limit_l_max 14
_diffrn_reflns_limit_l_min -14
_diffrn_reflns_number 12572
_diffrn_reflns_theta_full 25.00
_diffrn_reflns_theta_max 25.00
_diffrn_reflns_theta_min 1.76
_exptl_absorpt_coefficient_mu 0.098
_exptl_absorpt_correction_type none
_exptl_crystal_colour colorless
_exptl_crystal_density_diffrn 1.411
_exptl_crystal_density_method 'not measured'
_exptl_crystal_description blocks
_exptl_crystal_F_000 508
_exptl_crystal_size_max 0.30
_exptl_crystal_size_mid 0.24
_exptl_crystal_size_min 0.20
_refine_diff_density_max 0.593
_refine_diff_density_min -0.255
_refine_diff_density_rms 0.038
_refine_ls_extinction_method none
_refine_ls_goodness_of_fit_ref 1.080
_refine_ls_hydrogen_treatment constr
_refine_ls_matrix_type full
_refine_ls_number_parameters 336
_refine_ls_number_reflns 3945
_refine_ls_number_restraints 0
_refine_ls_restrained_S_all 1.080
_refine_ls_R_factor_all 0.0542
_refine_ls_R_factor_gt 0.0435
_refine_ls_shift/su_max 0.000
_refine_ls_shift/su_mean 0.000
_refine_ls_structure_factor_coef Fsqd
_refine_ls_weighting_details 'calc w=1/[\s^2^(Fo^2^)+(0.0675P)^2^+0.2139P] where P=(Fo^2^+2Fc^2^)/3'
_refine_ls_weighting_scheme calc
_refine_ls_wR_factor_gt 0.1207
_refine_ls_wR_factor_ref 0.1293
_reflns_number_gt 3157
_reflns_number_total 3945
_reflns_threshold_expression >2sigma(I)
_cod_data_source_file cg300342a_si_001.cif
_cod_data_source_block dev
_cod_depositor_comments
;
The following automatic conversions were performed:

'_symmetry_cell_setting' value 'Triclinic' changed to 'triclinic'
according to /home/saulius/struct/CIF-dictionaries/cif_core.dic
dictionary named 'cif_core.dic' version 2.4.1 from 2010-06-29.

Automatic conversion script
Id: cif_fix_values 1891 2012-01-12 08:04:46Z andrius 
;
_cod_original_sg_symbol_H-M P-1
_cod_database_code 4506242

loop_
_symmetry_equiv_pos_as_xyz
'x, y, z'
'-x, -y, -z'

loop_
_atom_site_label
_atom_site_type_symbol
_atom_site_fract_x
_atom_site_fract_y
_atom_site_fract_z
_atom_site_U_iso_or_equiv
_atom_site_adp_type
_atom_site_occupancy
_atom_site_symmetry_multiplicity
_atom_site_calc_flag
_atom_site_refinement_flags
N1 N 0.57824(15) 0.28061(14) 0.33275(12) 0.0423(3) Uani 1 1 d .
C5 C 0.50939(19) 0.21550(17) 0.29047(15) 0.0423(4) Uani 1 1 d .
C2 C 0.37834(19) 0.08642(17) 0.21511(15) 0.0443(4) Uani 1 1 d .
O3 O 0.66087(17) 0.24585(16) 0.11054(12) 0.0659(4) Uani 1 1 d .
H3 H 0.6852 0.2915 0.1352 0.099 Uiso 1 1 calc R
C4 C 0.55551(18) 0.20022(16) 0.18384(15) 0.0406(4) Uani 1 1 d .
C3 C 0.49263(18) 0.13122(16) 0.14859(15) 0.0420(4) Uani 1 1 d .
H3A H 0.5276 0.1150 0.0797 0.050 Uiso 1 1 calc R
C18 C 0.70727(19) 0.40541(18) 0.42034(15) 0.0446(4) Uani 1 1 d .
C17 C 0.7749(2) 0.26317(19) 0.44317(15) 0.0471(4) Uani 1 1 d .
C9 C 0.5767(2) 0.48703(18) 0.35379(15) 0.0464(4) Uani 1 1 d .
C8 C 0.5069(2) 0.42243(19) 0.30798(16) 0.0484(4) Uani 1 1 d .
C1 C 0.3099(2) 0.01641(18) 0.17199(17) 0.0494(4) Uani 1 1 d .
O4 O 0.76893(16) 0.07642(14) 0.40548(13) 0.0677(4) Uani 1 1 d .
C19 C 0.7117(2) 0.19669(18) 0.39424(15) 0.0471(4) Uani 1 1 d .
C22 C 0.8933(2) 0.60936(18) 0.12510(15) 0.0456(4) Uani 1 1 d .
O2 O 0.16799(16) 0.03513(16) 0.20552(16) 0.0753(5) Uani 1 1 d .
H2 H 0.1381 -0.0094 0.1835 0.113 Uiso 1 1 calc R
C13 C 0.7709(2) 0.4673(2) 0.46761(17) 0.0539(5) Uani 1 1 d .
N3 N 0.7843(2) 0.41737(19) 0.12006(15) 0.0615(5) Uani 1 1 d .
O5 O 0.39425(17) 0.48562(14) 0.25098(14) 0.0739(5) Uani 1 1 d .
C12 C 0.7031(3) 0.6101(2) 0.4419(2) 0.0632(6) Uani 1 1 d .
H12 H 0.7443 0.6525 0.4707 0.076 Uiso 1 1 calc R
C7 C 0.3298(2) 0.1059(2) 0.31985(18) 0.0579(5) Uani 1 1 d .
H7 H 0.2514 0.0780 0.3640 0.070 Uiso 1 1 calc R
C21 C 0.9792(2) 0.4697(2) 0.16469(17) 0.0538(5) Uani 1 1 d .
H21 H 1.0751 0.4379 0.1936 0.065 Uiso 1 1 calc R
C10 C 0.5133(2) 0.6254(2) 0.33191(18) 0.0586(5) Uani 1 1 d .
H10 H 0.4269 0.6787 0.2880 0.070 Uiso 1 1 calc R
O1 O 0.38183(17) -0.05110(17) 0.11274(14) 0.0756(5) Uani 1 1 d .
C6 C 0.3988(2) 0.1671(2) 0.35810(17) 0.0578(5) Uani 1 1 d .
H6 H 0.3703 0.1757 0.4304 0.069 Uiso 1 1 calc R
C28 C 0.7525(2) 0.6494(2) 0.08132(17) 0.0561(5) Uani 1 1 d .
H28 H 0.6913 0.7418 0.0532 0.067 Uiso 1 1 calc R
C11 C 0.5791(3) 0.6868(2) 0.3761(2) 0.0669(6) Uani 1 1 d .
H11 H 0.5368 0.7810 0.3598 0.080 Uiso 1 1 calc R
C29 C 0.7040(2) 0.5509(2) 0.07994(18) 0.0625(6) Uani 1 1 d .
H29 H 0.6099 0.5798 0.0492 0.075 Uiso 1 1 calc R
C16 C 0.8998(2) 0.1857(2) 0.51058(19) 0.0640(5) Uani 1 1 d .
H16 H 0.9438 0.0919 0.5252 0.077 Uiso 1 1 calc R
C14 C 0.8982(3) 0.3825(3) 0.53796(19) 0.0677(6) Uani 1 1 d .
H14 H 0.9390 0.4210 0.5713 0.081 Uiso 1 1 calc R
C15 C 0.9622(3) 0.2459(3) 0.5578(2) 0.0737(6) Uani 1 1 d .
H15 H 1.0475 0.1922 0.6029 0.088 Uiso 1 1 calc R
C20 C 0.9206(2) 0.3788(2) 0.16069(18) 0.0605(5) Uani 1 1 d .
H20 H 0.9793 0.2857 0.1878 0.073 Uiso 1 1 calc R
C23 C 0.94892(19) 0.71166(18) 0.12957(15) 0.0442(4) Uani 1 1 d .
C24 C 1.1028(2) 0.6914(2) 0.11727(16) 0.0511(5) Uani 1 1 d .
H24 H 1.1739 0.6133 0.1048 0.061 Uiso 1 1 calc R
C27 C 0.8493(2) 0.83110(19) 0.14687(18) 0.0553(5) Uani 1 1 d .
H27 H 0.7447 0.8501 0.1537 0.066 Uiso 1 1 calc R
N2 N 1.05461(18) 0.90022(16) 0.14360(14) 0.0545(4) Uani 1 1 d .
C25 C 1.1497(2) 0.7881(2) 0.12371(17) 0.0538(5) Uani 1 1 d .
H25 H 1.2531 0.7740 0.1136 0.065 Uiso 1 1 calc R
C26 C 0.9062(2) 0.9212(2) 0.1538(2) 0.0616(5) Uani 1 1 d .
H26 H 0.8381 1.0005 0.1662 0.074 Uiso 1 1 calc R

loop_
_atom_site_aniso_label
_atom_site_aniso_U_11
_atom_site_aniso_U_22
_atom_site_aniso_U_33
_atom_site_aniso_U_23
_atom_site_aniso_U_13
_atom_site_aniso_U_12
N1 0.0483(8) 0.0401(8) 0.0497(9) -0.0219(7) -0.0053(6) -0.0196(6)
C5 0.0466(9) 0.0406(9) 0.0506(10) -0.0214(8) -0.0045(8) -0.0203(8)
C2 0.0478(9) 0.0396(9) 0.0542(11) -0.0185(8) -0.0059(8) -0.0208(8)
O3 0.0775(9) 0.0850(10) 0.0721(9) -0.0467(8) 0.0193(7) -0.0569(8)
C4 0.0414(9) 0.0382(9) 0.0496(10) -0.0174(8) -0.0003(7) -0.0204(7)
C3 0.0468(9) 0.0419(9) 0.0466(10) -0.0209(8) -0.0024(8) -0.0198(8)
C18 0.0516(10) 0.0522(11) 0.0442(10) -0.0244(8) 0.0073(8) -0.0295(9)
C17 0.0522(10) 0.0524(11) 0.0476(10) -0.0213(9) -0.0019(8) -0.0260(9)
C9 0.0567(11) 0.0446(10) 0.0504(11) -0.0247(8) 0.0039(8) -0.0254(8)
C8 0.0535(10) 0.0452(10) 0.0542(11) -0.0223(9) -0.0051(9) -0.0195(8)
C1 0.0579(11) 0.0450(10) 0.0577(11) -0.0189(9) -0.0028(9) -0.0299(9)
O4 0.0729(9) 0.0451(8) 0.0936(11) -0.0306(8) -0.0272(8) -0.0128(7)
C19 0.0517(10) 0.0450(11) 0.0514(11) -0.0200(9) -0.0045(8) -0.0202(8)
C22 0.0532(10) 0.0512(11) 0.0453(10) -0.0201(8) 0.0016(8) -0.0302(9)
O2 0.0601(9) 0.0848(11) 0.1225(13) -0.0672(10) 0.0096(8) -0.0427(8)
C13 0.0606(11) 0.0702(13) 0.0570(12) -0.0367(10) 0.0127(9) -0.0418(10)
N3 0.0774(12) 0.0716(12) 0.0648(11) -0.0360(9) 0.0129(9) -0.0510(10)
O5 0.0756(10) 0.0515(8) 0.1014(12) -0.0299(8) -0.0402(9) -0.0105(7)
C12 0.0751(14) 0.0752(15) 0.0750(14) -0.0494(12) 0.0167(11) -0.0486(12)
C7 0.0649(12) 0.0704(13) 0.0628(12) -0.0324(10) 0.0140(10) -0.0468(10)
C21 0.0557(11) 0.0520(11) 0.0644(12) -0.0266(10) 0.0007(9) -0.0255(9)
C10 0.0683(12) 0.0473(11) 0.0692(13) -0.0273(10) -0.0014(10) -0.0238(9)
O1 0.0803(10) 0.0987(12) 0.0952(12) -0.0667(10) 0.0187(9) -0.0567(9)
C6 0.0723(13) 0.0715(13) 0.0540(12) -0.0351(10) 0.0126(10) -0.0439(11)
C28 0.0617(12) 0.0595(12) 0.0596(12) -0.0167(10) -0.0103(9) -0.0350(10)
C11 0.0834(15) 0.0540(12) 0.0848(16) -0.0401(12) 0.0135(13) -0.0380(12)
C29 0.0679(13) 0.0772(16) 0.0635(13) -0.0241(11) -0.0041(10) -0.0470(12)
C16 0.0659(13) 0.0645(13) 0.0702(14) -0.0256(11) -0.0174(11) -0.0235(10)
C14 0.0726(14) 0.0970(18) 0.0668(14) -0.0420(13) -0.0010(11) -0.0511(13)
C15 0.0708(14) 0.0882(17) 0.0769(15) -0.0311(13) -0.0214(12) -0.0333(13)
C20 0.0711(13) 0.0546(12) 0.0694(13) -0.0319(10) 0.0126(11) -0.0329(10)
C23 0.0515(10) 0.0475(10) 0.0439(10) -0.0158(8) -0.0057(8) -0.0266(8)
C24 0.0479(10) 0.0576(11) 0.0636(12) -0.0327(10) -0.0004(9) -0.0244(9)
C27 0.0450(10) 0.0502(11) 0.0792(14) -0.0249(10) -0.0068(9) -0.0216(9)
N2 0.0578(9) 0.0537(10) 0.0676(11) -0.0243(8) -0.0062(8) -0.0310(8)
C25 0.0491(10) 0.0672(13) 0.0625(12) -0.0300(10) -0.0002(9) -0.0321(10)
C26 0.0540(11) 0.0477(11) 0.0929(16) -0.0308(11) -0.0071(10) -0.0203(9)

loop_
_atom_type_symbol
_atom_type_description
_atom_type_scat_dispersion_real
_atom_type_scat_dispersion_imag
_atom_type_scat_source
C C 0.0033 0.0016 'International Tables Vol C Tables 4.2.6.8 and 6.1.1.4'
H H 0.0000 0.0000 'International Tables Vol C Tables 4.2.6.8 and 6.1.1.4'
N N 0.0061 0.0033 'International Tables Vol C Tables 4.2.6.8 and 6.1.1.4'
O O 0.0106 0.0060 'International Tables Vol C Tables 4.2.6.8 and 6.1.1.4'
Mn Mn 0.3368 0.7283 'International Tables Vol C Tables 4.2.6.8 and 6.1.1.4'

loop_
_geom_angle_atom_site_label_1
_geom_angle_atom_site_label_2
_geom_angle_atom_site_label_3
_geom_angle
C19 N1 C8 125.28(13)
C19 N1 C5 117.15(13)
C8 N1 C5 117.57(13)
C6 C5 C4 120.19(15)
C6 C5 N1 119.34(15)
C4 C5 N1 120.47(14)
C7 C2 C3 119.88(15)
C7 C2 C1 121.17(15)
C3 C2 C1 118.94(15)
O3 C4 C5 124.74(14)
O3 C4 C3 116.31(15)
C5 C4 C3 118.94(15)
C2 C3 C4 120.62(16)
C9 C18 C17 121.39(15)
C9 C18 C13 119.40(16)
C17 C18 C13 119.20(17)
C16 C17 C18 120.10(16)
C16 C17 C19 119.68(17)
C18 C17 C19 120.23(16)
C10 C9 C18 120.50(16)
C10 C9 C8 119.88(17)
C18 C9 C8 119.62(15)
O5 C8 N1 119.65(15)
O5 C8 C9 123.38(16)
N1 C8 C9 116.97(15)
O1 C1 O2 124.22(16)
O1 C1 C2 122.29(16)
O2 C1 C2 113.49(16)
O4 C19 N1 120.09(15)
O4 C19 C17 123.54(16)
N1 C19 C17 116.36(15)
C28 C22 C21 117.13(16)
C28 C22 C23 121.11(17)
C21 C22 C23 121.76(16)
C12 C13 C14 123.41(18)
C12 C13 C18 118.18(19)
C14 C13 C18 118.41(18)
C29 N3 C20 117.08(16)
C11 C12 C13 121.30(17)
C6 C7 C2 119.42(17)
C20 C21 C22 119.34(18)
C9 C10 C11 119.9(2)
C5 C6 C7 120.78(17)
C29 C28 C22 119.37(19)
C12 C11 C10 120.67(19)
N3 C29 C28 123.59(19)
C17 C16 C15 120.9(2)
C15 C14 C13 121.29(18)
C14 C15 C16 120.1(2)
N3 C20 C21 123.5(2)
C24 C23 C27 117.24(15)
C24 C23 C22 121.32(16)
C27 C23 C22 121.44(15)
C25 C24 C23 119.41(17)
C26 C27 C23 119.46(17)
C25 N2 C26 117.60(15)
N2 C25 C24 123.24(17)
N2 C26 C27 123.01(18)

loop_
_geom_bond_atom_site_label_1
_geom_bond_atom_site_label_2
_geom_bond_distance
N1 C19 1.399(2)
N1 C8 1.403(2)
N1 C5 1.450(2)
C5 C6 1.379(2)
C5 C4 1.386(2)
C2 C7 1.384(3)
C2 C3 1.385(2)
C2 C1 1.501(2)
O3 C4 1.350(2)
C4 C3 1.389(2)
C18 C9 1.407(3)
C18 C17 1.409(3)
C18 C13 1.426(2)
C17 C16 1.370(3)
C17 C19 1.480(2)
C9 C10 1.371(3)
C9 C8 1.481(2)
C8 O5 1.208(2)
C1 O1 1.206(2)
C1 O2 1.300(2)
O4 C19 1.212(2)
C22 C28 1.386(2)
C22 C21 1.390(3)
C22 C23 1.483(2)
C13 C12 1.409(3)
C13 C14 1.412(3)
N3 C29 1.327(3)
N3 C20 1.333(3)
C12 C11 1.353(3)
C7 C6 1.380(2)
C21 C20 1.379(3)
C10 C11 1.409(3)
C28 C29 1.381(3)
C16 C15 1.401(3)
C14 C15 1.357(3)
C23 C24 1.386(2)
C23 C27 1.387(3)
C24 C25 1.376(2)
C27 C26 1.375(2)
N2 C25 1.325(2)
N2 C26 1.333(2)

loop_
_cod_related_entry_id
_cod_related_entry_database
_cod_related_entry_code
1 ChemSpider 30652450
